data_1532718
loop_
_publ_author_name
'Lee Choong-Young'
'Marquart, R.'
'Zhou Qingdi'
'Kennedy, B.J.'

_publ_section_title
;
 Structural and spectroscopic studies of Bi Ta1-x Nbx O4
;
_journal_name_full 'Journal of Solid State Chemistry'
_journal_page_first 310
_journal_page_last 318
_journal_volume 174
_journal_year 2003
_chemical_formula_sum 'Bi Nb O4'
_chemical_name_systematic 'Bi (Nb O4)'
_space_group_IT_number 52
_symmetry_space_group_name_Hall '-P 2a 2bc'
_symmetry_space_group_name_H-M 'P n n a'
_cell_angle_alpha 90
_cell_angle_beta 90
_cell_angle_gamma 90
_cell_formula_units_Z 4
_cell_length_a 5.6827
_cell_length_b 11.717
_cell_length_c 4.9854
_cell_volume 331.949
_citation_journal_id_ASTM JSSCBI
_cod_data_source_file LeeChoong-Young_JSSCBI_2003_132.cif
_cod_data_source_block Bi1Nb1O4
_cod_original_cell_volume 331.9489
_cod_original_formula_sum 'Bi1 Nb1 O4'
_cod_database_code 1532718

loop_
_symmetry_equiv_pos_as_xyz
x,y,z
-x+1/2,-y,z
x,-y+1/2,-z+1/2
-x+1/2,y+1/2,-z+1/2
-x,-y,-z
x-1/2,y,-z
-x,y-1/2,z-1/2
x-1/2,-y-1/2,z-1/2

loop_
_atom_site_label
_atom_site_type_symbol
_atom_site_fract_x
_atom_site_fract_y
_atom_site_fract_z
_atom_site_occupancy
_atom_site_U_iso_or_equiv
O1 O-2 0.145 0.314 0.505 1 0.0
Bi1 Bi+3 0.25 0 0.7186 1 0.0
O2 O-2 0.583 0.903 0.593 1 0.0
Nb1 Nb+5 0.3498 0.25 0.25 1 0.0
